data_2201291
loop_
_publ_author_name
'Bond, Andrew D.'

_publ_section_title
;
 Sodium 1-hydroxypyridine-2(1<i>H</i>)-thiolate dihydrate
;
_journal_issue 9
_journal_name_full 'Acta Crystallographica Section E'
_journal_page_first m492
_journal_page_last m493
_journal_paper_doi 10.1107/S1600536802015003
_journal_volume 58
_journal_year 2002
_chemical_formula_moiety 'Na 1+, C5 H4 N O S 1-, 2H2 O'
_chemical_formula_sum 'C5 H8 N Na O3 S'
_chemical_formula_weight 185.17
_chemical_name_common 'sodium pyrithione dihydrate'
_chemical_name_systematic
;
Sodium 1-hydroxypyridine-2(1H)-thiolate dihydrate
;
_space_group_IT_number 2
_symmetry_cell_setting triclinic
_symmetry_space_group_name_Hall '-P 1'
_symmetry_space_group_name_H-M 'P -1'
_atom_sites_solution_hydrogens geom
_atom_sites_solution_primary direct
_atom_sites_solution_secondary difmap
_cell_angle_alpha 106.19(2)
_cell_angle_beta 98.180(10)
_cell_angle_gamma 95.43(2)
_cell_formula_units_Z 6
_cell_length_a 7.916(4)
_cell_length_b 12.114(6)
_cell_length_c 13.280(7)
_cell_measurement_reflns_used 25
_cell_measurement_temperature 296(2)
_cell_measurement_theta_max 50
_cell_measurement_theta_min 40
_cell_volume 1198.4(11)
_computing_cell_refinement DIF4
_computing_data_collection 'DIF4 (Stoe & Cie, 1992)'
_computing_data_reduction 'REDU4 (Stoe & Cie, 1992)'
_computing_molecular_graphics 'XP (Sheldrick, 1993)'
_computing_publication_material SHELXL97
_computing_structure_refinement SHELXL97
_computing_structure_solution 'SHELXS97 (Sheldrick, 1997)'
_diffrn_ambient_temperature 296(2)
_diffrn_measured_fraction_theta_full 0.994
_diffrn_measured_fraction_theta_max 0.994
_diffrn_measurement_device_type 'Stoe STADI-4'
_diffrn_measurement_method \w--\q
_diffrn_radiation_monochromator graphite
_diffrn_radiation_source 'fine-focus sealed tube'
_diffrn_radiation_type CuK\a
_diffrn_radiation_wavelength 1.5418
_diffrn_reflns_av_R_equivalents 0.0000
_diffrn_reflns_av_sigmaI/netI 0.0344
_diffrn_reflns_limit_h_max 8
_diffrn_reflns_limit_h_min -8
_diffrn_reflns_limit_k_max 12
_diffrn_reflns_limit_k_min -12
_diffrn_reflns_limit_l_max 14
_diffrn_reflns_limit_l_min 0
_diffrn_reflns_number 2997
_diffrn_reflns_theta_full 54.94
_diffrn_reflns_theta_max 54.94
_diffrn_reflns_theta_min 7.69
_diffrn_standards_decay_% 0
_diffrn_standards_interval_count 100
_diffrn_standards_number 3
_exptl_absorpt_coefficient_mu 3.830
_exptl_absorpt_correction_T_max 0.563
_exptl_absorpt_correction_T_min 0.333
_exptl_absorpt_correction_type '\y scan'
_exptl_absorpt_process_details '(North et al., 1968)'
_exptl_crystal_colour colourless
_exptl_crystal_density_diffrn 1.540
_exptl_crystal_density_method 'not measured'
_exptl_crystal_description block
_exptl_crystal_F_000 576
_exptl_crystal_size_max 0.30
_exptl_crystal_size_mid 0.15
_exptl_crystal_size_min 0.15
_refine_diff_density_max 0.355
_refine_diff_density_min -0.317
_refine_ls_extinction_coef 0.0206(10)
_refine_ls_extinction_expression Fc^*^=kFc[1+0.001xFc^2^\l^3^/sin(2\q)]^-1/4^
_refine_ls_extinction_method SHELXL97
_refine_ls_goodness_of_fit_ref 1.047
_refine_ls_hydrogen_treatment mixed
_refine_ls_matrix_type full
_refine_ls_number_parameters 337
_refine_ls_number_reflns 2997
_refine_ls_number_restraints 18
_refine_ls_restrained_S_all 1.044
_refine_ls_R_factor_all 0.0585
_refine_ls_R_factor_gt 0.0417
_refine_ls_shift/su_max 0.008
_refine_ls_shift/su_mean 0.001
_refine_ls_structure_factor_coef Fsqd
_refine_ls_weighting_details 'calc w = 1/[\s^2^(Fo^2^)+(0.0731P)^2^+0.4893P] where P = (Fo^2^+2Fc^2^)/3'
_refine_ls_weighting_scheme calc
_refine_ls_wR_factor_gt 0.1037
_refine_ls_wR_factor_ref 0.1128
_reflns_number_gt 2387
_reflns_number_total 2997
_reflns_threshold_expression I>2\s(I)
_cod_data_source_file bt6179.cif
_cod_data_source_block I
_cod_original_formula_sum 'C5 H8 N1 Na1 O3 S1'
_cod_database_code 2201291
_cod_database_fobs_code 2201291

loop_
_symmetry_equiv_pos_as_xyz
'x, y, z'
'-x, -y, -z'

loop_
_atom_site_label
_atom_site_fract_x
_atom_site_fract_y
_atom_site_fract_z
_atom_site_U_iso_or_equiv
_atom_site_adp_type
_atom_site_calc_flag
_atom_site_refinement_flags
_atom_site_occupancy
_atom_site_disorder_assembly
_atom_site_disorder_group
_atom_site_type_symbol
S1 0.40949(13) 0.35563(7) -0.07946(7) 0.0397(3) Uani d . 1 . . S
N1 0.3175(4) 0.1299(2) -0.1883(2) 0.0291(7) Uani d . 1 . . N
O1 0.4022(3) 0.10627(19) -0.10342(17) 0.0346(6) Uani d . 1 . . O
C1 0.3009(4) 0.2423(3) -0.1851(3) 0.0297(8) Uani d . 1 . . C
C2 0.1925(5) 0.2561(3) -0.2734(3) 0.0371(9) Uani d . 1 . . C
H2 0.1688 0.3302 -0.2723 0.044 Uiso calc R 1 . . H
C3 0.1217(5) 0.1654(3) -0.3599(3) 0.0412(9) Uani d . 1 . . C
H3 0.0524 0.1777 -0.4173 0.049 Uiso calc R 1 . . H
C4 0.1529(5) 0.0553(3) -0.3621(3) 0.0424(10) Uani d . 1 . . C
H4 0.1093 -0.0075 -0.4220 0.051 Uiso calc R 1 . . H
C5 0.2489(5) 0.0396(3) -0.2749(3) 0.0355(9) Uani d . 1 . . C
H5 0.2677 -0.0351 -0.2750 0.043 Uiso calc R 1 . . H
S2 -0.07976(12) 0.20546(8) -0.06565(7) 0.0399(3) Uani d . 1 . . S
N2 -0.1286(3) -0.0046(2) -0.2068(2) 0.0290(7) Uani d . 1 . . N
O2 -0.0256(3) -0.0356(2) -0.13287(18) 0.0365(6) Uani d . 1 . . O
C6 -0.1688(4) 0.1057(3) -0.1845(3) 0.0290(8) Uani d . 1 . . C
C7 -0.2830(5) 0.1290(3) -0.2652(3) 0.0403(9) Uani d . 1 . . C
H7 -0.3154 0.2028 -0.2533 0.048 Uiso calc R 1 . . H
C8 -0.3470(5) 0.0478(4) -0.3593(3) 0.0497(11) Uani d . 1 . . C
H8 -0.4227 0.0662 -0.4105 0.060 Uiso calc R 1 . . H
C9 -0.3005(5) -0.0624(3) -0.3797(3) 0.0471(10) Uani d . 1 . . C
H9 -0.3418 -0.1187 -0.4446 0.057 Uiso calc R 1 . . H
C10 -0.1916(5) -0.0855(3) -0.3010(3) 0.0410(9) Uani d . 1 . . C
H10 -0.1598 -0.1594 -0.3128 0.049 Uiso calc R 1 . . H
S3 0.85021(12) 0.27850(8) 0.43341(7) 0.0406(3) Uani d . 1 . . S
N3 0.5290(4) 0.3313(2) 0.3939(2) 0.0307(7) Uani d . 1 . . N
O3 0.5486(3) 0.3138(2) 0.29239(18) 0.0403(6) Uani d . 1 . . O
C11 0.6583(4) 0.3166(3) 0.4672(3) 0.0306(8) Uani d . 1 . . C
C12 0.6248(5) 0.3356(3) 0.5712(3) 0.0377(9) Uani d . 1 . . C
H12 0.7086 0.3244 0.6226 0.045 Uiso calc R 1 . . H
C13 0.4761(5) 0.3692(4) 0.6000(3) 0.0476(10) Uani d . 1 . . C
H13 0.4591 0.3820 0.6700 0.057 Uiso calc R 1 . . H
C14 0.3498(5) 0.3841(4) 0.5232(3) 0.0506(11) Uani d . 1 . . C
H14 0.2458 0.4063 0.5407 0.061 Uiso calc R 1 . . H
C15 0.3801(5) 0.3658(3) 0.4212(3) 0.0406(9) Uani d . 1 . . C
H15 0.2965 0.3772 0.3698 0.049 Uiso calc R 1 . . H
Na1 0.62101(17) 0.22453(11) 0.03299(10) 0.0356(4) Uani d . 1 . . Na
Na2 0.18860(17) 0.09622(12) 0.01362(10) 0.0375(4) Uani d . 1 . . Na
Na3 0.00845(19) 0.40613(12) 0.16714(11) 0.0429(4) Uani d . 1 . . Na
O4 0.4638(3) 0.1000(2) 0.12169(19) 0.0379(6) Uani d D 1 . . O
H4A 0.492(6) 0.147(3) 0.180(2) 0.080(5) Uiso d D 1 . . H
H4B 0.506(6) 0.041(3) 0.116(3) 0.080(5) Uiso d D 1 . . H
O5 0.8616(4) 0.2286(2) 0.17947(19) 0.0405(6) Uani d D 1 . . O
H5A 0.914(6) 0.173(3) 0.166(3) 0.080(5) Uiso d D 1 . . H
H5B 0.835(6) 0.239(4) 0.238(2) 0.080(5) Uiso d D 1 . . H
O6 0.7024(4) 0.4217(2) 0.1515(2) 0.0456(7) Uani d D 1 . . O
H6A 0.679(7) 0.423(4) 0.210(2) 0.080(5) Uiso d D 1 . . H
H6B 0.662(6) 0.475(3) 0.134(3) 0.080(5) Uiso d D 1 . . H
O7 0.2636(4) 0.3154(3) 0.1353(2) 0.0481(7) Uani d D 1 . . O
H7A 0.345(4) 0.324(5) 0.184(3) 0.080(5) Uiso d D 1 . . H
H7B 0.301(5) 0.341(4) 0.091(3) 0.080(5) Uiso d D 1 . . H
O8 0.0088(5) 0.4861(3) 0.3495(2) 0.0621(9) Uani d D 1 . . O
H8A 0.040(6) 0.547(3) 0.396(3) 0.080(5) Uiso d D 1 . . H
H8B -0.049(6) 0.442(3) 0.372(3) 0.080(5) Uiso d D 1 . . H
O9 0.1572(6) 0.5610(4) 0.1329(4) 0.0999(14) Uani d D 1 . . O
H9A 0.102(5) 0.602(4) 0.106(4) 0.080(5) Uiso d D 1 . . H
H9B 0.257(3) 0.570(4) 0.124(4) 0.080(5) Uiso d D 1 . . H

loop_
_atom_site_aniso_label
_atom_site_aniso_U_11
_atom_site_aniso_U_22
_atom_site_aniso_U_33
_atom_site_aniso_U_12
_atom_site_aniso_U_13
_atom_site_aniso_U_23
S1 0.0529(6) 0.0272(5) 0.0320(5) 0.0053(4) -0.0094(4) 0.0063(4)
N1 0.0355(16) 0.0298(16) 0.0204(15) 0.0055(12) -0.0031(12) 0.0085(12)
O1 0.0472(15) 0.0295(13) 0.0241(13) 0.0072(11) -0.0091(11) 0.0102(10)
C1 0.0322(18) 0.032(2) 0.0258(18) 0.0085(15) 0.0012(15) 0.0114(15)
C2 0.043(2) 0.040(2) 0.032(2) 0.0076(17) -0.0034(17) 0.0197(17)
C3 0.042(2) 0.052(3) 0.028(2) 0.0015(19) -0.0085(16) 0.0180(19)
C4 0.053(2) 0.046(2) 0.0195(19) -0.0013(19) -0.0051(17) 0.0047(16)
C5 0.044(2) 0.0282(19) 0.030(2) 0.0026(16) -0.0016(17) 0.0063(16)
S2 0.0467(6) 0.0387(6) 0.0261(5) 0.0162(4) -0.0054(4) -0.0009(4)
N2 0.0328(16) 0.0291(16) 0.0225(15) 0.0028(12) -0.0033(12) 0.0080(12)
O2 0.0464(15) 0.0323(14) 0.0294(13) 0.0091(11) -0.0069(11) 0.0122(11)
C6 0.0342(19) 0.0292(19) 0.0223(18) 0.0042(15) 0.0001(14) 0.0082(15)
C7 0.046(2) 0.039(2) 0.035(2) 0.0119(18) -0.0052(17) 0.0122(18)
C8 0.056(3) 0.058(3) 0.031(2) 0.004(2) -0.0139(18) 0.017(2)
C9 0.062(3) 0.042(2) 0.025(2) -0.0034(19) -0.0132(18) 0.0036(17)
C10 0.048(2) 0.032(2) 0.035(2) 0.0020(17) -0.0050(18) 0.0044(17)
S3 0.0457(6) 0.0460(6) 0.0310(5) 0.0171(4) 0.0028(4) 0.0112(4)
N3 0.0380(17) 0.0255(15) 0.0255(16) 0.0032(12) 0.0001(13) 0.0056(12)
O3 0.0533(16) 0.0430(15) 0.0228(14) 0.0106(12) -0.0019(11) 0.0096(11)
C11 0.040(2) 0.0197(17) 0.0289(19) 0.0000(14) 0.0007(15) 0.0062(14)
C12 0.052(2) 0.034(2) 0.0255(19) -0.0001(17) 0.0020(17) 0.0100(15)
C13 0.060(3) 0.047(2) 0.033(2) -0.001(2) 0.015(2) 0.0067(18)
C14 0.046(2) 0.043(2) 0.060(3) 0.0078(19) 0.021(2) 0.005(2)
C15 0.036(2) 0.033(2) 0.046(2) 0.0057(17) -0.0033(18) 0.0068(17)
Na1 0.0398(8) 0.0316(8) 0.0302(7) 0.0047(6) -0.0045(6) 0.0064(6)
Na2 0.0384(8) 0.0436(8) 0.0295(7) 0.0072(6) -0.0023(6) 0.0129(6)
Na3 0.0458(9) 0.0397(8) 0.0414(9) 0.0083(6) 0.0012(7) 0.0114(7)
O4 0.0459(15) 0.0354(15) 0.0301(14) 0.0132(12) -0.0056(11) 0.0097(11)
O5 0.0577(17) 0.0387(15) 0.0291(14) 0.0193(13) 0.0099(12) 0.0111(11)
O6 0.0576(17) 0.0346(15) 0.0408(16) 0.0178(13) -0.0055(14) 0.0085(12)
O7 0.0465(16) 0.0561(18) 0.0417(17) 0.0134(13) 0.0004(13) 0.0161(14)
O8 0.079(2) 0.054(2) 0.0402(17) -0.0119(16) 0.0072(16) 0.0019(14)
O9 0.107(3) 0.080(3) 0.152(4) 0.035(3) 0.050(3) 0.076(3)

loop_
_atom_type_symbol
_atom_type_description
_atom_type_scat_dispersion_real
_atom_type_scat_dispersion_imag
_atom_type_scat_source
C C 0.0181 0.0091 'International Tables Vol C Tables 4.2.6.8 and 6.1.1.4'
H H 0.0000 0.0000 'International Tables Vol C Tables 4.2.6.8 and 6.1.1.4'
N N 0.0311 0.0180 'International Tables Vol C Tables 4.2.6.8 and 6.1.1.4'
O O 0.0492 0.0322 'International Tables Vol C Tables 4.2.6.8 and 6.1.1.4'
S S 0.3331 0.5567 'International Tables Vol C Tables 4.2.6.8 and 6.1.1.4'
Na Na 0.1353 0.1239 'International Tables Vol C Tables 4.2.6.8 and 6.1.1.4'

loop_
_geom_angle_atom_site_label_1
_geom_angle_atom_site_label_2
_geom_angle_atom_site_label_3
_geom_angle_site_symmetry_1
_geom_angle_site_symmetry_3
_geom_angle
_geom_angle_publ_flag
C1 S1 Na1 . . 99.08(12) no
O1 N1 C5 . . 117.7(3) no
O1 N1 C1 . . 120.3(3) no
C5 N1 C1 . . 122.0(3) no
N1 O1 Na1 . . 129.15(18) no
N1 O1 Na2 . . 105.74(18) no
Na1 O1 Na2 . . 95.39(10) no
N1 C1 C2 . . 115.4(3) no
N1 C1 S1 . . 120.5(2) no
C2 C1 S1 . . 124.1(3) no
C3 C2 C1 . . 122.4(3) no
C3 C2 H2 . . 118.8 no
C1 C2 H2 . . 118.8 no
C2 C3 C4 . . 119.6(3) no
C2 C3 H3 . . 120.2 no
C4 C3 H3 . . 120.2 no
C5 C4 C3 . . 118.8(3) no
C5 C4 H4 . . 120.6 no
C3 C4 H4 . . 120.6 no
N1 C5 C4 . . 121.5(3) no
N1 C5 H5 . . 119.3 no
C4 C5 H5 . . 119.3 no
C6 S2 Na2 . . 102.54(13) no
C6 S2 Na1 . 1_455 99.33(12) no
Na2 S2 Na1 . 1_455 118.92(6) no
C6 S2 Na3 . . 168.07(12) no
Na2 S2 Na3 . . 86.88(5) no
Na1 S2 Na3 1_455 . 69.42(5) no
O2 N2 C10 . . 118.2(3) no
O2 N2 C6 . . 119.8(2) no
C10 N2 C6 . . 122.0(3) no
N2 O2 Na2 . 2 110.92(19) no
N2 O2 Na2 . . 125.86(18) no
Na2 O2 Na2 2 . 92.91(10) no
N2 C6 C7 . . 115.8(3) no
N2 C6 S2 . . 119.9(2) no
C7 C6 S2 . . 124.3(3) no
C8 C7 C6 . . 122.2(4) no
C8 C7 H7 . . 118.9 no
C6 C7 H7 . . 118.9 no
C7 C8 C9 . . 120.3(3) no
C7 C8 H8 . . 119.9 no
C9 C8 H8 . . 119.9 no
C10 C9 C8 . . 117.5(3) no
C10 C9 H9 . . 121.2 no
C8 C9 H9 . . 121.2 no
N2 C10 C9 . . 122.2(4) no
N2 C10 H10 . . 118.9 no
C9 C10 H10 . . 118.9 no
O3 N3 C15 . . 117.9(3) no
O3 N3 C11 . . 120.4(3) no
C15 N3 C11 . . 121.7(3) no
N3 C11 C12 . . 116.2(3) no
N3 C11 S3 . . 121.6(3) no
C12 C11 S3 . . 122.2(3) no
C13 C12 C11 . . 123.0(4) no
C13 C12 H12 . . 118.5 no
C11 C12 H12 . . 118.5 no
C12 C13 C14 . . 118.7(4) no
C12 C13 H13 . . 120.7 no
C14 C13 H13 . . 120.7 no
C15 C14 C13 . . 119.1(4) no
C15 C14 H14 . . 120.4 no
C13 C14 H14 . . 120.4 no
N3 C15 C14 . . 121.2(4) no
N3 C15 H15 . . 119.4 no
C14 C15 H15 . . 119.4 no
O1 Na1 O6 . . 142.23(10) no
O1 Na1 O4 . . 75.79(9) no
O6 Na1 O4 . . 110.46(11) no
O1 Na1 O5 . . 145.47(10) no
O6 Na1 O5 . . 70.35(9) no
O4 Na1 O5 . . 81.28(10) no
O1 Na1 S2 . 1_655 102.60(9) no
O6 Na1 S2 . 1_655 98.62(9) no
O4 Na1 S2 . 1_655 133.53(8) no
O5 Na1 S2 . 1_655 75.27(8) no
O1 Na1 S1 . . 66.41(7) no
O6 Na1 S1 . . 78.28(8) no
O4 Na1 S1 . . 116.23(8) no
O5 Na1 S1 . . 148.06(8) no
S2 Na1 S1 1_655 . 104.38(6) no
O2 Na2 O4 2 . 93.65(10) no
O2 Na2 O2 2 . 87.09(10) no
O4 Na2 O2 . . 140.85(10) no
O2 Na2 O1 2 . 161.94(10) no
O4 Na2 O1 . . 75.14(10) no
O2 Na2 O1 . . 92.80(10) no
O2 Na2 O7 2 . 94.21(10) no
O4 Na2 O7 . . 76.69(9) no
O2 Na2 O7 . . 142.36(10) no
O1 Na2 O7 . . 96.82(10) no
O2 Na2 S2 2 . 93.35(8) no
O4 Na2 S2 . . 152.60(9) no
O2 Na2 S2 . . 65.98(7) no
O1 Na2 S2 . . 103.11(8) no
O7 Na2 S2 . . 76.40(8) no
O9 Na3 O8 . . 99.98(17) no
O9 Na3 O5 . 1_455 172.00(16) no
O8 Na3 O5 . 1_455 87.71(11) no
O9 Na3 O7 . . 84.31(14) no
O8 Na3 O7 . . 111.78(13) no
O5 Na3 O7 1_455 . 90.81(11) no
O9 Na3 O6 . 1_455 110.73(14) no
O8 Na3 O6 . 1_455 83.37(12) no
O5 Na3 O6 1_455 1_455 72.13(10) no
O7 Na3 O6 . 1_455 157.11(12) no
O9 Na3 S2 . . 103.73(15) no
O8 Na3 S2 . . 156.29(10) no
O5 Na3 S2 1_455 . 68.61(8) no
O7 Na3 S2 . . 71.17(8) no
O6 Na3 S2 1_455 . 88.09(8) no
Na2 O4 Na1 . . 92.80(10) no
Na2 O4 H4A . . 120(3) no
Na1 O4 H4A . . 94(4) no
Na2 O4 H4B . . 120(3) no
Na1 O4 H4B . . 110(4) no
H4A O4 H4B . . 113(3) no
Na3 O5 Na1 1_655 . 91.59(10) no
Na3 O5 H5A 1_655 . 115(4) no
Na1 O5 H5A . . 114(4) no
Na3 O5 H5B 1_655 . 110(4) no
Na1 O5 H5B . . 115(4) no
H5A O5 H5B . . 110(3) no
Na3 O6 Na1 1_655 . 92.77(10) no
Na3 O6 H6A 1_655 . 105(4) no
Na1 O6 H6A . . 109(4) no
Na3 O6 H6B 1_655 . 122(4) no
Na1 O6 H6B . . 119(4) no
H6A O6 H6B . . 108(3) no
Na3 O7 Na2 . . 112.58(12) no
Na3 O7 H7A . . 121(4) no
Na2 O7 H7A . . 112(4) no
Na3 O7 H7B . . 105(4) no
Na2 O7 H7B . . 96(4) no
H7A O7 H7B . . 107(3) no
Na3 O8 H8A . . 139(3) no
Na3 O8 H8B . . 111(3) no
H8A O8 H8B . . 110(3) no
Na3 O9 H9A . . 118(3) no
Na3 O9 H9B . . 129(3) no
H9A O9 H9B . . 109(3) no

loop_
_geom_bond_atom_site_label_1
_geom_bond_atom_site_label_2
_geom_bond_site_symmetry_2
_geom_bond_distance
_geom_bond_publ_flag
S1 C1 . 1.718(3) no
N1 O1 . 1.343(3) no
N1 C5 . 1.350(4) no
N1 C1 . 1.369(4) no
C1 C2 . 1.411(5) no
C2 C3 . 1.355(5) no
C2 H2 . 0.930 no
C3 C4 . 1.373(6) no
C3 H3 . 0.930 no
C4 C5 . 1.361(5) no
C4 H4 . 0.930 no
C5 H5 . 0.930 no
S2 C6 . 1.705(3) no
N2 O2 . 1.344(3) no
N2 C10 . 1.350(5) no
N2 C6 . 1.364(4) no
C6 C7 . 1.409(5) no
C7 C8 . 1.351(5) no
C7 H7 . 0.930 no
C8 C9 . 1.383(6) no
C8 H8 . 0.930 no
C9 C10 . 1.365(5) no
C9 H9 . 0.930 no
C10 H10 . 0.930 no
S3 C11 . 1.713(4) no
N3 O3 . 1.339(4) no
N3 C15 . 1.351(5) no
N3 C11 . 1.369(4) no
C11 C12 . 1.403(5) no
C12 C13 . 1.352(6) no
C12 H12 . 0.930 no
C13 C14 . 1.385(6) no
C13 H13 . 0.930 no
C14 C15 . 1.370(6) no
C14 H14 . 0.930 no
C15 H15 . 0.930 no
Na1 O6 . 2.433(3) no
Na1 O4 . 2.503(3) no
Na1 O5 . 2.508(3) no
Na1 S2 1_655 2.863(2) no
Na1 S1 . 2.944(2) no
Na1 O1 . 2.350(3) no
Na2 O1 . 2.471(3) no
Na2 S2 . 2.836(2) no
Na2 O2 2 2.401(3) no
Na2 O2 . 2.455(3) no
Na2 O4 . 2.421(3) no
Na2 O7 . 2.655(3) no
Na3 S2 . 3.290(2) no
Na3 O9 . 2.307(4) no
Na3 O8 . 2.344(3) no
Na3 O5 1_455 2.404(3) no
Na3 O7 . 2.423(3) no
Na3 O6 1_455 2.431(3) no
O4 H4A . 0.81(2) no
O4 H4B . 0.81(2) no
O5 H5A . 0.82(2) no
O5 H5B . 0.81(2) no
O6 H6A . 0.82(2) no
O6 H6B . 0.82(2) no
O7 H7A . 0.82(2) no
O7 H7B . 0.82(2) no
O8 H8A . 0.82(2) no
O8 H8B . 0.81(2) no
O9 H9A . 0.82(2) no
O9 H9B . 0.82(2) no

loop_
_geom_torsion_atom_site_label_1
_geom_torsion_atom_site_label_2
_geom_torsion_atom_site_label_3
_geom_torsion_atom_site_label_4
_geom_torsion_site_symmetry_1
_geom_torsion_site_symmetry_4
_geom_torsion
_geom_torsion_publ_flag
C5 N1 O1 Na1 . . 154.8(2) no
C1 N1 O1 Na1 . . -26.0(4) no
C5 N1 O1 Na2 . . -94.4(3) no
C1 N1 O1 Na2 . . 84.9(3) no
O1 N1 C1 C2 . . -172.8(3) no
C5 N1 C1 C2 . . 6.4(5) no
O1 N1 C1 S1 . . 7.9(4) no
C5 N1 C1 S1 . . -172.9(3) no
Na1 S1 C1 N1 . . 6.7(3) no
Na1 S1 C1 C2 . . -172.5(3) no
N1 C1 C2 C3 . . -5.6(5) no
S1 C1 C2 C3 . . 173.7(3) no
C1 C2 C3 C4 . . 1.1(6) no
C2 C3 C4 C5 . . 2.7(6) no
O1 N1 C5 C4 . . 176.3(3) no
C1 N1 C5 C4 . . -2.9(5) no
C3 C4 C5 N1 . . -1.9(6) no
C10 N2 O2 Na2 . 2 -93.6(3) no
C6 N2 O2 Na2 . 2 85.3(3) no
C10 N2 O2 Na2 . . 156.3(2) no
C6 N2 O2 Na2 . . -24.7(4) no
O2 N2 C6 C7 . . -177.6(3) no
C10 N2 C6 C7 . . 1.3(5) no
O2 N2 C6 S2 . . 3.2(4) no
C10 N2 C6 S2 . . -177.9(3) no
Na2 S2 C6 N2 . . 13.5(3) no
Na1 S2 C6 N2 1_455 . -109.1(3) no
Na3 S2 C6 N2 . . -128.0(5) no
Na2 S2 C6 C7 . . -165.6(3) no
Na1 S2 C6 C7 1_455 . 71.8(3) no
Na3 S2 C6 C7 . . 52.8(8) no
N2 C6 C7 C8 . . -0.9(5) no
S2 C6 C7 C8 . . 178.4(3) no
C6 C7 C8 C9 . . -0.4(6) no
C7 C8 C9 C10 . . 1.2(6) no
O2 N2 C10 C9 . . 178.4(3) no
C6 N2 C10 C9 . . -0.6(6) no
C8 C9 C10 N2 . . -0.8(6) no
O3 N3 C11 C12 . . -179.2(3) no
C15 N3 C11 C12 . . 2.1(5) no
O3 N3 C11 S3 . . 1.3(4) no
C15 N3 C11 S3 . . -177.4(3) no
N3 C11 C12 C13 . . -1.6(5) no
S3 C11 C12 C13 . . 177.9(3) no
C11 C12 C13 C14 . . 1.0(6) no
C12 C13 C14 C15 . . -0.8(6) no
O3 N3 C15 C14 . . 179.2(3) no
C11 N3 C15 C14 . . -2.1(5) no
C13 C14 C15 N3 . . 1.3(6) no
N1 O1 Na1 O6 . . 43.7(3) no
Na2 O1 Na1 O6 . . -71.62(18) no
N1 O1 Na1 O4 . . 148.9(3) no
Na2 O1 Na1 O4 . . 33.56(9) no
N1 O1 Na1 O5 . . -161.2(2) no
Na2 O1 Na1 O5 . . 83.48(19) no
N1 O1 Na1 S2 . 1_655 -78.9(2) no
Na2 O1 Na1 S2 . 1_655 165.74(7) no
N1 O1 Na1 S1 . . 21.5(2) no
Na2 O1 Na1 S1 . . -93.89(8) no
C1 S1 Na1 O1 . . -11.60(14) no
C1 S1 Na1 O6 . . -177.89(14) no
C1 S1 Na1 O4 . . -70.69(15) no
C1 S1 Na1 O5 . . 171.22(18) no
C1 S1 Na1 S2 . 1_655 86.09(13) no
N2 O2 Na2 O2 . 2 118.5(3) no
N2 O2 Na2 O4 . . -149.3(2) no
Na2 O2 Na2 O4 2 . 92.21(17) no
N2 O2 Na2 O1 . . -79.5(2) no
Na2 O2 Na2 O1 2 . 161.92(10) no
N2 O2 Na2 O7 . . 25.4(3) no
Na2 O2 Na2 O7 2 . -93.13(16) no
N2 O2 Na2 S2 . . 23.6(2) no
Na2 O2 Na2 S2 2 . -94.97(8) no
N1 O1 Na2 O2 . 2 138.7(3) no
Na1 O1 Na2 O2 . 2 -88.0(3) no
N1 O1 Na2 O4 . . -168.23(19) no
Na1 O1 Na2 O4 . . -34.96(9) no
N1 O1 Na2 O2 . . 49.55(18) no
Na1 O1 Na2 O2 . . -177.18(8) no
N1 O1 Na2 O7 . . -94.00(18) no
Na1 O1 Na2 O7 . . 39.27(10) no
N1 O1 Na2 S2 . . -16.43(18) no
Na1 O1 Na2 S2 . . 116.84(8) no
C6 S2 Na2 O2 . 2 -101.12(14) no
Na1 S2 Na2 O2 1_455 2 7.10(9) no
Na3 S2 Na2 O2 . 2 71.49(8) no
C6 S2 Na2 O4 . . 154.3(2) no
Na1 S2 Na2 O4 1_455 . -97.5(2) no
Na3 S2 Na2 O4 . . -33.1(2) no
C6 S2 Na2 O2 . . -15.80(14) no
Na1 S2 Na2 O2 1_455 . 92.41(9) no
Na3 S2 Na2 O2 . . 156.80(8) no
C6 S2 Na2 O1 . . 71.39(14) no
Na1 S2 Na2 O1 1_455 . 179.61(7) no
Na3 S2 Na2 O1 . . -116.00(8) no
C6 S2 Na2 O7 . . 165.35(14) no
Na1 S2 Na2 O7 1_455 . -86.43(9) no
Na3 S2 Na2 O7 . . -22.04(7) no
C6 S2 Na3 O9 . . -113.5(6) no
Na2 S2 Na3 O9 . . 103.96(13) no
Na1 S2 Na3 O9 1_455 . -133.51(12) no
C6 S2 Na3 O8 . . 66.1(7) no
Na2 S2 Na3 O8 . . -76.5(3) no
Na1 S2 Na3 O8 1_455 . 46.1(3) no
C6 S2 Na3 O5 . 1_455 69.0(6) no
Na2 S2 Na3 O5 . 1_455 -73.63(9) no
Na1 S2 Na3 O5 1_455 1_455 48.91(8) no
C6 S2 Na3 O7 . . 167.6(6) no
Na2 S2 Na3 O7 . . 24.98(8) no
Na1 S2 Na3 O7 1_455 . 147.51(9) no
C6 S2 Na3 O6 . 1_455 -2.6(6) no
Na2 S2 Na3 O6 . 1_455 -145.16(8) no
Na1 S2 Na3 O6 1_455 1_455 -22.63(8) no
O2 Na2 O4 Na1 2 . -161.93(9) no
O2 Na2 O4 Na1 . . 108.20(16) no
O1 Na2 O4 Na1 . . 32.44(8) no
O7 Na2 O4 Na1 . . -68.46(10) no
S2 Na2 O4 Na1 . . -57.4(2) no
O1 Na1 O4 Na2 . . -34.21(9) no
O6 Na1 O4 Na2 . . 106.67(10) no
O5 Na1 O4 Na2 . . 171.81(10) no
S2 Na1 O4 Na2 1_655 . -128.21(9) no
S1 Na1 O4 Na2 . . 19.99(11) no
O1 Na1 O5 Na3 . 1_655 153.99(16) no
O6 Na1 O5 Na3 . 1_655 -41.90(10) no
O4 Na1 O5 Na3 . 1_655 -157.38(10) no
S2 Na1 O5 Na3 1_655 1_655 63.08(8) no
S1 Na1 O5 Na3 . 1_655 -30.58(19) no
O1 Na1 O6 Na3 . 1_655 -153.32(14) no
O4 Na1 O6 Na3 . 1_655 113.60(11) no
O5 Na1 O6 Na3 . 1_655 41.36(9) no
S2 Na1 O6 Na3 1_655 1_655 -29.55(9) no
S1 Na1 O6 Na3 . 1_655 -132.56(9) no
O9 Na3 O7 Na2 . . -135.81(17) no
O8 Na3 O7 Na2 . . 125.69(13) no
O5 Na3 O7 Na2 1_455 . 37.83(12) no
O6 Na3 O7 Na2 1_455 . -3.1(4) no
S2 Na3 O7 Na2 . . -29.20(9) no
O2 Na2 O7 Na3 2 . -58.98(13) no
O4 Na2 O7 Na3 . . -151.74(14) no
O2 Na2 O7 Na3 . . 31.7(2) no
O1 Na2 O7 Na3 . . 135.34(12) no
S2 Na2 O7 Na3 . . 33.45(10) no
